data_1007032
loop_
_publ_author_name
'Masse, R'
'Durif, A'
'Guitel, J C'

_publ_section_title
;
Structure cristalline du trimetaphosphates Ca N H~4~ P~3~ O~9~, Ca K
P~3~ O~9~, Ca Cs P~3~ O~9~ et Ca N H~4~ P~3~ O9 (H~2~ O)~3~
;
_journal_coden_ASTM ZEKGAX
_journal_name_full
;
Zeitschrift fuer Kristallographie, Kristallgeometrie, Kristallphysik,
Kristallchemie (-144,1977)
;
_journal_page_first 113
_journal_page_last 125
_journal_volume 141
_journal_year 1975
_chemical_formula_structural 'Ca (N H4) P3 O9'
_chemical_formula_sum 'Ca H4 N O9 P3'
_chemical_name_systematic 'Calcium ammonium cyclo-triphosphate'
_space_group_IT_number 14
_symmetry_cell_setting monoclinic
_symmetry_Int_Tables_number 14
_symmetry_space_group_name_Hall '-P 2yn'
_symmetry_space_group_name_H-M 'P 1 21/n 1'
_cell_angle_alpha 90
_cell_angle_beta 90.11(1)
_cell_angle_gamma 90
_cell_formula_units_Z 4
_cell_length_a 7.446(5)
_cell_length_b 12.461(10)
_cell_length_c 10.050(8)
_cell_volume 932.5
_refine_ls_R_factor_all 0.05
_cod_original_formula_sum 'H4 Ca N O9 P3'
_cod_database_code 1007032

loop_
_symmetry_equiv_pos_as_xyz
x,y,z
1/2+x,1/2-y,1/2+z
-x,-y,-z
1/2-x,1/2+y,1/2-z

loop_
_atom_site_label
_atom_site_type_symbol
_atom_site_symmetry_multiplicity
_atom_site_Wyckoff_symbol
_atom_site_fract_x
_atom_site_fract_y
_atom_site_fract_z
_atom_site_occupancy
_atom_site_attached_hydrogens
_atom_site_calc_flag
Ca1 Ca2+ 4 e 0.2424(2) 0.7228(1) 0.5132(1) 1. 0 d
P1 P5+ 4 e 0.0662(3) 0.1649(2) 0.2488(2) 1. 0 d
P2 P5+ 4 e 0.4611(3) 0.1327(2) 0.2491(2) 1. 0 d
P3 P5+ 4 e 0.2160(3) -0.0436(2) 0.2861(2) 1. 0 d
O1 O2- 4 e 0.0748(8) 0.0504(4) 0.3218(6) 1. 0 d
O2 O2- 4 e 0.2743(9) 0.1869(5) 0.2152(7) 1. 0 d
O3 O2- 4 e 0.4033(8) 0.0188(5) 0.3113(6) 1. 0 d
O4 O2- 4 e 0.0040(8) 0.2467(5) 0.3470(7) 1. 0 d
O5 O2- 4 e -0.0282(9) 0.1514(5) 0.1210(7) 1. 0 d
O6 O2- 4 e 0.5515(12) 0.1964(7) 0.3520(9) 1. 0 d
O7 O2- 4 e 0.5525(10) 0.1139(5) 0.1190(7) 1. 0 d
O8 O2- 4 e 0.1972(9) -0.0674(5) 0.1416(6) 1. 0 d
O9 O2- 4 e 0.1975(9) -0.1273(5) 0.3863(7) 1. 0 d
N1 N3- 4 e 0.2277(11) 0.0839(6) 0.9065(8) 1. 4 d

loop_
_atom_type_symbol
_atom_type_oxidation_number
Ca2+ 2.000
P5+ 5.000
O2- -2.000
N3- -3.000
H1+ 1.000
